data_7036899
loop_
_publ_author_name
'Xue, Mingqiang'
'Zheng, Yu'
'Hong, Yubiao'
'Yao, Yingming'
'Xu, Fan'
'Zhang, Yong'
'Shen, Qi'

_publ_section_title
;
 Catalytic addition of amines to carbodiimides by
 bis(\b-diketiminate)lanthanide(ii) complexes and mechanistic studies.
;
_journal_issue 46
_journal_name_full 'Dalton transactions (Cambridge, England : 2003)'
_journal_page_first 20075
_journal_page_last 20086
_journal_paper_doi 10.1039/c5dt03674g
_journal_volume 44
_journal_year 2015
_chemical_formula_moiety 'C58 H82 N4 Sm, C7 H8'
_chemical_formula_sum 'C65 H90 N4 Sm'
_chemical_formula_weight 1077.76
_chemical_name_systematic
; 
 ? 
;
_chemical_properties_physical Air-sensitive
_space_group_IT_number 15
_symmetry_cell_setting monoclinic
_symmetry_space_group_name_Hall '-C 2yc'
_symmetry_space_group_name_H-M 'C 1 2/c 1'
_atom_sites_solution_hydrogens geom
_atom_sites_solution_primary direct
_atom_sites_solution_secondary difmap
_audit_creation_method SHELXL-97
_audit_update_record
;
2015-06-28 deposited with the CCDC.
2015-10-16 downloaded from the CCDC.
;
_cell_angle_alpha 90.00
_cell_angle_beta 109.222(3)
_cell_angle_gamma 90.00
_cell_formula_units_Z 4
_cell_length_a 20.2426(6)
_cell_length_b 16.1891(3)
_cell_length_c 19.2241(5)
_cell_measurement_temperature 223(2)
_cell_volume 5948.7(3)
_computing_structure_refinement 'SHELXL-97 (Sheldrick, 1997)'
_computing_structure_solution 'SHELXS-97 (Sheldrick, 1990)'
_diffrn_ambient_temperature 223(2)
_diffrn_measured_fraction_theta_full 0.999
_diffrn_measured_fraction_theta_max 0.999
_diffrn_measurement_device_type 'Rigaku Saturn'
_diffrn_radiation_monochromator graphite
_diffrn_radiation_source 'fine-focus sealed tube'
_diffrn_radiation_type MoK\a
_diffrn_radiation_wavelength 0.71073
_diffrn_reflns_av_R_equivalents 0.0206
_diffrn_reflns_av_sigmaI/netI 0.0246
_diffrn_reflns_limit_h_max 24
_diffrn_reflns_limit_h_min -24
_diffrn_reflns_limit_k_max 19
_diffrn_reflns_limit_k_min -19
_diffrn_reflns_limit_l_max 23
_diffrn_reflns_limit_l_min -18
_diffrn_reflns_number 16046
_diffrn_reflns_theta_full 26.00
_diffrn_reflns_theta_max 26.00
_diffrn_reflns_theta_min 2.76
_exptl_absorpt_coefficient_mu 1.028
_exptl_absorpt_correction_T_max 0.7480
_exptl_absorpt_correction_T_min 0.7150
_exptl_crystal_colour black
_exptl_crystal_density_diffrn 1.203
_exptl_crystal_density_method 'not measured'
_exptl_crystal_description block
_exptl_crystal_F_000 2280
_exptl_crystal_size_max 0.35
_exptl_crystal_size_mid 0.32
_exptl_crystal_size_min 0.30
_refine_diff_density_max 0.750
_refine_diff_density_min -0.779
_refine_diff_density_rms 0.068
_refine_ls_extinction_method none
_refine_ls_goodness_of_fit_ref 1.052
_refine_ls_hydrogen_treatment mixed
_refine_ls_matrix_type full
_refine_ls_number_parameters 331
_refine_ls_number_reflns 5830
_refine_ls_number_restraints 0
_refine_ls_restrained_S_all 1.052
_refine_ls_R_factor_all 0.0288
_refine_ls_R_factor_gt 0.0268
_refine_ls_shift/su_max 0.001
_refine_ls_shift/su_mean 0.000
_refine_ls_structure_factor_coef Fsqd
_refine_ls_weighting_details 'calc w=1/[\s^2^(Fo^2^)+(0.0397P)^2^+5.2455P] where P=(Fo^2^+2Fc^2^)/3'
_refine_ls_weighting_scheme calc
_refine_ls_wR_factor_gt 0.0691
_refine_ls_wR_factor_ref 0.0706
_reflns_number_gt 5557
_reflns_number_total 5830
_reflns_threshold_expression >2sigma(I)
_cod_data_source_file c5dt03674g2.cif
_cod_data_source_block g140314a
_cod_depositor_comments 'Adding full bibliography for 7036896--7036901.cif.'
_cod_original_sg_symbol_H-M C2/c
_cod_database_code 7036899

loop_
_symmetry_equiv_pos_as_xyz
'x, y, z'
'-x, y, -z+1/2'
'x+1/2, y+1/2, z'
'-x+1/2, y+1/2, -z+1/2'
'-x, -y, -z'
'x, -y, z-1/2'
'-x+1/2, -y+1/2, -z'
'x+1/2, -y+1/2, z-1/2'

loop_
_atom_site_label
_atom_site_type_symbol
_atom_site_fract_x
_atom_site_fract_y
_atom_site_fract_z
_atom_site_U_iso_or_equiv
_atom_site_adp_type
_atom_site_occupancy
_atom_site_symmetry_multiplicity
_atom_site_calc_flag
_atom_site_refinement_flags
Sm1 Sm 0.0000 0.258860(9) 0.2500 0.02594(6) Uani 1 2 d S
N1 N 0.03265(9) 0.31051(11) 0.13864(9) 0.0292(4) Uani 1 1 d .
N2 N 0.11525(9) 0.18945(11) 0.26547(9) 0.0285(4) Uani 1 1 d .
C1 C 0.10578(15) 0.43444(17) 0.14242(15) 0.0541(7) Uani 1 1 d .
H1A H 0.0685 0.4476 0.0971 0.081 Uiso 1 1 calc R
H1B H 0.1495 0.4289 0.1324 0.081 Uiso 1 1 calc R
H1C H 0.1099 0.4784 0.1779 0.081 Uiso 1 1 calc R
C2 C 0.08913(11) 0.35389(14) 0.17342(12) 0.0335(5) Uani 1 1 d .
C3 C 0.13861(12) 0.33171(14) 0.24245(13) 0.0351(5) Uani 1 1 d .
H3 H 0.1713(13) 0.3733(16) 0.2614(14) 0.042 Uiso 1 1 d .
C4 C 0.15696(12) 0.25441(13) 0.27778(13) 0.0313(5) Uani 1 1 d .
C5 C 0.23023(15) 0.24970(16) 0.33450(18) 0.0519(7) Uani 1 1 d .
H5A H 0.2267 0.2402 0.3830 0.078 Uiso 1 1 calc R
H5B H 0.2547 0.3012 0.3346 0.078 Uiso 1 1 calc R
H5C H 0.2558 0.2046 0.3220 0.078 Uiso 1 1 calc R
C6 C -0.00356(12) 0.32738(14) 0.06208(11) 0.0328(5) Uani 1 1 d .
C7 C -0.06675(12) 0.37132(14) 0.04043(12) 0.0355(5) Uani 1 1 d .
C8 C -0.10183(14) 0.38262(16) -0.03488(14) 0.0460(6) Uani 1 1 d .
H8 H -0.1441 0.4123 -0.0501 0.055 Uiso 1 1 calc R
C9 C -0.07595(15) 0.35129(18) -0.08708(14) 0.0534(7) Uani 1 1 d .
H9 H -0.1004 0.3596 -0.1374 0.064 Uiso 1 1 calc R
C10 C -0.01444(15) 0.30798(19) -0.06572(14) 0.0530(7) Uani 1 1 d .
H10 H 0.0028 0.2864 -0.1018 0.064 Uiso 1 1 calc R
C11 C 0.02331(13) 0.29527(17) 0.00873(13) 0.0431(6) Uani 1 1 d .
C12 C -0.09798(13) 0.40584(17) 0.09587(14) 0.0452(6) Uani 1 1 d .
H12 H -0.0889 0.3636 0.1351 0.054 Uiso 1 1 calc R
C13 C -0.0643(2) 0.4822(3) 0.1334(3) 0.122(2) Uani 1 1 d .
H13A H -0.0715 0.5264 0.0977 0.184 Uiso 1 1 calc R
H13B H -0.0145 0.4726 0.1565 0.184 Uiso 1 1 calc R
H13C H -0.0847 0.4974 0.1707 0.184 Uiso 1 1 calc R
C14 C -0.17559(16) 0.4158(3) 0.06723(19) 0.0746(10) Uani 1 1 d .
H14A H -0.1926 0.4270 0.1079 0.112 Uiso 1 1 calc R
H14B H -0.1969 0.3655 0.0425 0.112 Uiso 1 1 calc R
H14C H -0.1877 0.4615 0.0327 0.112 Uiso 1 1 calc R
C15 C 0.0916(2) 0.24718(19) 0.02802(19) 0.0634(9) Uani 1 1 d .
H15 H 0.1070 0.2345 0.0813 0.076 Uiso 1 1 calc R
C16 C 0.1487(2) 0.2991(3) 0.0130(3) 0.1078(16) Uani 1 1 d .
H16A H 0.1538 0.3510 0.0395 0.162 Uiso 1 1 calc R
H16B H 0.1357 0.3100 -0.0394 0.162 Uiso 1 1 calc R
H16C H 0.1926 0.2692 0.0294 0.162 Uiso 1 1 calc R
C17 C 0.0843(2) 0.1664(2) -0.0136(2) 0.0835(11) Uani 1 1 d .
H17A H 0.0476 0.1335 -0.0052 0.125 Uiso 1 1 calc R
H17B H 0.1281 0.1364 0.0037 0.125 Uiso 1 1 calc R
H17C H 0.0725 0.1776 -0.0658 0.125 Uiso 1 1 calc R
C18 C 0.14386(11) 0.11280(13) 0.29977(12) 0.0324(5) Uani 1 1 d .
C19 C 0.13969(11) 0.09227(13) 0.36918(12) 0.0338(5) Uani 1 1 d .
C20 C 0.16881(13) 0.01819(15) 0.40192(15) 0.0448(6) Uani 1 1 d .
H20 H 0.1667 0.0043 0.4486 0.054 Uiso 1 1 calc R
C21 C 0.20074(14) -0.03519(16) 0.36705(16) 0.0533(7) Uani 1 1 d .
H21 H 0.2218 -0.0840 0.3906 0.064 Uiso 1 1 calc R
C22 C 0.20161(14) -0.01652(17) 0.29788(16) 0.0538(7) Uani 1 1 d .
H22 H 0.2218 -0.0543 0.2736 0.065 Uiso 1 1 calc R
C23 C 0.17340(12) 0.05700(16) 0.26226(14) 0.0430(6) Uani 1 1 d .
C24 C 0.10003(12) 0.14570(14) 0.40677(12) 0.0366(5) Uani 1 1 d .
H24 H 0.0929 0.2001 0.3820 0.044 Uiso 1 1 calc R
C25 C 0.13852(17) 0.16106(19) 0.48839(14) 0.0606(8) Uani 1 1 d .
H25A H 0.1460 0.1089 0.5147 0.091 Uiso 1 1 calc R
H25B H 0.1107 0.1972 0.5080 0.091 Uiso 1 1 calc R
H25C H 0.1833 0.1868 0.4944 0.091 Uiso 1 1 calc R
C26 C 0.02805(15) 0.10833(19) 0.39370(19) 0.0619(8) Uani 1 1 d .
H26A H 0.0048 0.1005 0.3413 0.093 Uiso 1 1 calc R
H26B H 0.0004 0.1452 0.4129 0.093 Uiso 1 1 calc R
H26C H 0.0329 0.0554 0.4186 0.093 Uiso 1 1 calc R
C27 C 0.17413(16) 0.07494(19) 0.18525(16) 0.0587(8) Uani 1 1 d .
H27 H 0.1413 0.1212 0.1653 0.070 Uiso 1 1 calc R
C28 C 0.1492(2) 0.0015(3) 0.13394(19) 0.0896(12) Uani 1 1 d .
H28A H 0.1836 -0.0424 0.1484 0.134 Uiso 1 1 calc R
H28B H 0.1432 0.0183 0.0838 0.134 Uiso 1 1 calc R
H28C H 0.1049 -0.0181 0.1369 0.134 Uiso 1 1 calc R
C29 C 0.2464(2) 0.1023(3) 0.1859(2) 0.1013(14) Uani 1 1 d .
H29A H 0.2807 0.0610 0.2107 0.152 Uiso 1 1 calc R
H29B H 0.2583 0.1546 0.2117 0.152 Uiso 1 1 calc R
H29C H 0.2461 0.1089 0.1356 0.152 Uiso 1 1 calc R
C30 C 1.0000 0.3321(5) 0.7500 0.099(2) Uani 1 2 d S
H30 H 1.0000 0.3902 0.7500 0.118 Uiso 1 2 calc SR
C31 C 0.9366(2) 0.2939(3) 0.7282(2) 0.0872(12) Uani 1 1 d .
H31 H 0.8946 0.3239 0.7133 0.105 Uiso 1 1 calc R
C32 C 0.9374(2) 0.2119(3) 0.7292(2) 0.0835(11) Uani 1 1 d .
H32 H 0.8944 0.1837 0.7154 0.100 Uiso 1 1 calc R
C33 C 1.0000 0.1648(3) 0.7500 0.0838(16) Uani 1 2 d S
C34 C 1.0000 0.0773(5) 0.7500 0.163(4) Uani 1 2 d S
H34A H 1.0465 0.0573 0.7775 0.245 Uiso 0.50 1 d PR
H34B H 0.9867 0.0573 0.6997 0.245 Uiso 0.50 1 d PR
H34C H 0.9668 0.0573 0.7728 0.245 Uiso 0.50 1 d PR

loop_
_atom_site_aniso_label
_atom_site_aniso_U_11
_atom_site_aniso_U_22
_atom_site_aniso_U_33
_atom_site_aniso_U_23
_atom_site_aniso_U_13
_atom_site_aniso_U_12
Sm1 0.02340(9) 0.03250(10) 0.02244(9) 0.000 0.00823(6) 0.000
N1 0.0306(9) 0.0322(9) 0.0250(9) 0.0022(7) 0.0094(7) -0.0012(7)
N2 0.0263(9) 0.0331(9) 0.0247(9) 0.0001(7) 0.0064(7) 0.0036(7)
C1 0.0536(16) 0.0509(15) 0.0501(16) 0.0155(13) 0.0064(13) -0.0177(13)
C2 0.0360(12) 0.0344(11) 0.0314(11) 0.0031(9) 0.0128(9) -0.0031(9)
C3 0.0324(12) 0.0369(12) 0.0339(12) -0.0008(9) 0.0078(9) -0.0080(9)
C4 0.0253(11) 0.0414(12) 0.0259(11) -0.0024(8) 0.0065(9) -0.0004(8)
C5 0.0339(15) 0.0567(17) 0.0515(17) 0.0038(12) -0.0042(13) -0.0051(11)
C6 0.0374(12) 0.0351(11) 0.0249(10) 0.0049(9) 0.0089(9) -0.0068(9)
C7 0.0357(12) 0.0362(12) 0.0318(11) 0.0056(9) 0.0073(9) -0.0062(9)
C8 0.0454(14) 0.0485(14) 0.0362(13) 0.0129(11) 0.0025(11) -0.0040(11)
C9 0.0658(18) 0.0624(17) 0.0255(12) 0.0097(11) 0.0064(12) -0.0071(14)
C10 0.0662(18) 0.0659(18) 0.0295(13) 0.0036(12) 0.0193(12) -0.0027(14)
C11 0.0491(15) 0.0509(15) 0.0312(12) 0.0045(11) 0.0160(11) -0.0019(11)
C12 0.0380(13) 0.0546(15) 0.0409(14) 0.0043(11) 0.0104(11) 0.0084(11)
C13 0.103(3) 0.108(3) 0.184(5) -0.086(4) 0.084(3) -0.036(3)
C14 0.0449(17) 0.109(3) 0.068(2) -0.002(2) 0.0159(15) 0.0108(17)
C15 0.064(2) 0.091(3) 0.0398(16) 0.0014(14) 0.0233(15) 0.0225(15)
C16 0.059(2) 0.140(4) 0.133(4) -0.024(3) 0.044(3) 0.001(3)
C17 0.112(3) 0.086(3) 0.068(2) 0.0038(19) 0.052(2) 0.034(2)
C18 0.0252(11) 0.0333(11) 0.0334(11) -0.0012(9) 0.0023(9) 0.0061(8)
C19 0.0299(11) 0.0318(11) 0.0343(12) 0.0004(9) 0.0033(9) 0.0032(9)
C20 0.0434(14) 0.0391(13) 0.0457(14) 0.0093(11) 0.0061(11) 0.0076(11)
C21 0.0502(16) 0.0390(14) 0.0618(18) 0.0054(12) 0.0062(13) 0.0191(11)
C22 0.0490(16) 0.0476(15) 0.0608(18) -0.0063(13) 0.0127(13) 0.0224(12)
C23 0.0353(13) 0.0471(14) 0.0431(14) -0.0057(11) 0.0083(10) 0.0120(10)
C24 0.0416(13) 0.0364(12) 0.0298(11) 0.0079(9) 0.0093(10) 0.0096(10)
C25 0.080(2) 0.0607(18) 0.0344(14) 0.0061(12) 0.0096(14) 0.0264(15)
C26 0.0511(17) 0.0572(17) 0.086(2) 0.0015(16) 0.0346(16) 0.0050(13)
C27 0.0652(19) 0.0655(18) 0.0501(16) -0.0024(14) 0.0254(14) 0.0271(15)
C28 0.121(3) 0.092(3) 0.0520(19) -0.0181(19) 0.022(2) 0.032(2)
C29 0.102(3) 0.138(4) 0.083(3) -0.001(3) 0.057(3) -0.001(3)
C30 0.112(5) 0.141(6) 0.042(3) 0.000 0.025(3) 0.000
C31 0.105(3) 0.102(3) 0.055(2) -0.002(2) 0.028(2) 0.027(3)
C32 0.091(3) 0.096(3) 0.060(2) 0.004(2) 0.020(2) 0.020(2)
C33 0.129(5) 0.062(3) 0.064(3) 0.000 0.037(3) 0.000
C34 0.190(9) 0.101(6) 0.174(9) 0.000 0.026(7) 0.000

loop_
_atom_type_symbol
_atom_type_description
_atom_type_scat_dispersion_real
_atom_type_scat_dispersion_imag
_atom_type_scat_source
H H 0.0000 0.0000 'International Tables Vol C Tables 4.2.6.8 and 6.1.1.4'
C C 0.0033 0.0016 'International Tables Vol C Tables 4.2.6.8 and 6.1.1.4'
N N 0.0061 0.0033 'International Tables Vol C Tables 4.2.6.8 and 6.1.1.4'
Sm Sm -0.1638 3.4418 'International Tables Vol C Tables 4.2.6.8 and 6.1.1.4'

loop_
_geom_angle_atom_site_label_1
_geom_angle_atom_site_label_2
_geom_angle_atom_site_label_3
_geom_angle
_geom_angle_site_symmetry_1
_geom_angle_site_symmetry_3
N2 Sm1 N2 126.98(8) 2 .
N2 Sm1 N1 76.23(5) 2 2
N2 Sm1 N1 121.84(5) . 2
N2 Sm1 N1 121.84(5) 2 .
N2 Sm1 N1 76.23(5) . .
N1 Sm1 N1 142.17(8) 2 .
N2 Sm1 C4 25.26(5) 2 2
N2 Sm1 C4 152.04(6) . 2
N1 Sm1 C4 67.38(6) 2 2
N1 Sm1 C4 113.58(6) . 2
N2 Sm1 C4 152.04(6) 2 .
N2 Sm1 C4 25.26(5) . .
N1 Sm1 C4 113.58(6) 2 .
N1 Sm1 C4 67.38(6) . .
C4 Sm1 C4 177.29(8) 2 .
C2 N1 C6 118.81(17) . .
C2 N1 Sm1 99.66(12) . .
C6 N1 Sm1 136.69(13) . .
C4 N2 C18 117.97(18) . .
C4 N2 Sm1 100.29(13) . .
C18 N2 Sm1 131.18(13) . .
C2 C1 H1A 109.5 . .
C2 C1 H1B 109.5 . .
H1A C1 H1B 109.5 . .
C2 C1 H1C 109.5 . .
H1A C1 H1C 109.5 . .
H1B C1 H1C 109.5 . .
N1 C2 C3 124.4(2) . .
N1 C2 C1 121.7(2) . .
C3 C2 C1 113.9(2) . .
C4 C3 C2 131.7(2) . .
C4 C3 H3 114.3(16) . .
C2 C3 H3 112.1(16) . .
N2 C4 C3 124.6(2) . .
N2 C4 C5 120.1(2) . .
C3 C4 C5 115.3(2) . .
N2 C4 Sm1 54.45(11) . .
C3 C4 Sm1 78.51(13) . .
C5 C4 Sm1 147.04(19) . .
C4 C5 H5A 109.5 . .
C4 C5 H5B 109.5 . .
H5A C5 H5B 109.5 . .
C4 C5 H5C 109.5 . .
H5A C5 H5C 109.5 . .
H5B C5 H5C 109.5 . .
C7 C6 C11 120.3(2) . .
C7 C6 N1 120.54(19) . .
C11 C6 N1 119.1(2) . .
C8 C7 C6 118.4(2) . .
C8 C7 C12 119.5(2) . .
C6 C7 C12 122.0(2) . .
C9 C8 C7 121.5(2) . .
C9 C8 H8 119.2 . .
C7 C8 H8 119.2 . .
C10 C9 C8 119.9(2) . .
C10 C9 H9 120.1 . .
C8 C9 H9 120.1 . .
C9 C10 C11 121.3(2) . .
C9 C10 H10 119.4 . .
C11 C10 H10 119.4 . .
C10 C11 C6 118.6(2) . .
C10 C11 C15 118.1(2) . .
C6 C11 C15 123.3(2) . .
C13 C12 C14 110.5(3) . .
C13 C12 C7 114.8(3) . .
C14 C12 C7 114.4(2) . .
C13 C12 H12 105.4 . .
C14 C12 H12 105.4 . .
C7 C12 H12 105.4 . .
C12 C13 H13A 109.5 . .
C12 C13 H13B 109.5 . .
H13A C13 H13B 109.5 . .
C12 C13 H13C 109.5 . .
H13A C13 H13C 109.5 . .
H13B C13 H13C 109.5 . .
C12 C14 H14A 109.5 . .
C12 C14 H14B 109.5 . .
H14A C14 H14B 109.5 . .
C12 C14 H14C 109.5 . .
H14A C14 H14C 109.5 . .
H14B C14 H14C 109.5 . .
C17 C15 C11 113.0(3) . .
C17 C15 C16 108.8(3) . .
C11 C15 C16 110.7(3) . .
C17 C15 H15 108.0 . .
C11 C15 H15 108.0 . .
C16 C15 H15 108.0 . .
C15 C16 H16A 109.5 . .
C15 C16 H16B 109.5 . .
H16A C16 H16B 109.5 . .
C15 C16 H16C 109.5 . .
H16A C16 H16C 109.5 . .
H16B C16 H16C 109.5 . .
C15 C17 H17A 109.5 . .
C15 C17 H17B 109.5 . .
H17A C17 H17B 109.5 . .
C15 C17 H17C 109.5 . .
H17A C17 H17C 109.5 . .
H17B C17 H17C 109.5 . .
C19 C18 C23 120.3(2) . .
C19 C18 N2 120.00(19) . .
C23 C18 N2 119.7(2) . .
C20 C19 C18 119.0(2) . .
C20 C19 C24 119.2(2) . .
C18 C19 C24 121.66(19) . .
C21 C20 C19 121.1(2) . .
C21 C20 H20 119.4 . .
C19 C20 H20 119.4 . .
C22 C21 C20 119.5(2) . .
C22 C21 H21 120.3 . .
C20 C21 H21 120.3 . .
C21 C22 C23 122.0(2) . .
C21 C22 H22 119.0 . .
C23 C22 H22 119.0 . .
C22 C23 C18 118.0(2) . .
C22 C23 C27 120.6(2) . .
C18 C23 C27 121.4(2) . .
C19 C24 C26 108.9(2) . .
C19 C24 C25 114.4(2) . .
C26 C24 C25 111.8(2) . .
C19 C24 H24 107.1 . .
C26 C24 H24 107.1 . .
C25 C24 H24 107.1 . .
C24 C25 H25A 109.5 . .
C24 C25 H25B 109.5 . .
H25A C25 H25B 109.5 . .
C24 C25 H25C 109.5 . .
H25A C25 H25C 109.5 . .
H25B C25 H25C 109.5 . .
C24 C26 H26A 109.5 . .
C24 C26 H26B 109.5 . .
H26A C26 H26B 109.5 . .
C24 C26 H26C 109.5 . .
H26A C26 H26C 109.5 . .
H26B C26 H26C 109.5 . .
C23 C27 C28 112.1(3) . .
C23 C27 C29 111.5(3) . .
C28 C27 C29 110.2(3) . .
C23 C27 H27 107.6 . .
C28 C27 H27 107.6 . .
C29 C27 H27 107.6 . .
C27 C28 H28A 109.5 . .
C27 C28 H28B 109.5 . .
H28A C28 H28B 109.5 . .
C27 C28 H28C 109.5 . .
H28A C28 H28C 109.5 . .
H28B C28 H28C 109.5 . .
C27 C29 H29A 109.5 . .
C27 C29 H29B 109.5 . .
H29A C29 H29B 109.5 . .
C27 C29 H29C 109.5 . .
H29A C29 H29C 109.5 . .
H29B C29 H29C 109.5 . .
C31 C30 C31 125.8(8) . 2_756
C31 C30 H30 117.1 . .
C31 C30 H30 117.1 2_756 .
C32 C31 C30 116.5(5) . .
C32 C31 H31 121.7 . .
C30 C31 H31 121.7 . .
C31 C32 C33 123.1(4) . .
C31 C32 H32 118.5 . .
C33 C32 H32 118.5 . .
C34 C33 C32 122.5(3) . 2_756
C34 C33 C32 122.5(3) . .
C32 C33 C32 115.0(6) 2_756 .
C33 C34 H34A 109.5 . .
C33 C34 H34B 109.5 . .
H34A C34 H34B 109.5 . .
C33 C34 H34C 109.5 . .
H34A C34 H34C 109.5 . .
H34B C34 H34C 109.5 . .

loop_
_geom_bond_atom_site_label_1
_geom_bond_atom_site_label_2
_geom_bond_distance
_geom_bond_site_symmetry_2
Sm1 N2 2.5173(17) 2
Sm1 N2 2.5173(16) .
Sm1 N1 2.5790(16) 2
Sm1 N1 2.5790(16) .
Sm1 C4 3.044(2) 2
Sm1 C4 3.044(2) .
N1 C2 1.321(3) .
N1 C6 1.438(3) .
N2 C4 1.320(3) .
N2 C18 1.435(3) .
C1 C2 1.517(3) .
C1 H1A 0.9700 .
C1 H1B 0.9700 .
C1 H1C 0.9700 .
C2 C3 1.420(3) .
C3 C4 1.414(3) .
C3 H3 0.93(3) .
C4 C5 1.526(3) .
C5 H5A 0.9700 .
C5 H5B 0.9700 .
C5 H5C 0.9700 .
C6 C7 1.402(3) .
C6 C11 1.409(3) .
C7 C8 1.399(3) .
C7 C12 1.514(3) .
C8 C9 1.373(4) .
C8 H8 0.9400 .
C9 C10 1.369(4) .
C9 H9 0.9400 .
C10 C11 1.398(3) .
C10 H10 0.9400 .
C11 C15 1.522(4) .
C12 C13 1.479(5) .
C12 C14 1.493(4) .
C12 H12 0.9900 .
C13 H13A 0.9700 .
C13 H13B 0.9700 .
C13 H13C 0.9700 .
C14 H14A 0.9700 .
C14 H14B 0.9700 .
C14 H14C 0.9700 .
C15 C17 1.515(5) .
C15 C16 1.532(6) .
C15 H15 0.9900 .
C16 H16A 0.9700 .
C16 H16B 0.9700 .
C16 H16C 0.9700 .
C17 H17A 0.9700 .
C17 H17B 0.9700 .
C17 H17C 0.9700 .
C18 C19 1.404(3) .
C18 C23 1.406(3) .
C19 C20 1.392(3) .
C19 C24 1.516(3) .
C20 C21 1.378(4) .
C20 H20 0.9400 .
C21 C22 1.369(4) .
C21 H21 0.9400 .
C22 C23 1.398(4) .
C22 H22 0.9400 .
C23 C27 1.513(4) .
C24 C26 1.520(4) .
C24 C25 1.525(3) .
C24 H24 0.9900 .
C25 H25A 0.9700 .
C25 H25B 0.9700 .
C25 H25C 0.9700 .
C26 H26A 0.9700 .
C26 H26B 0.9700 .
C26 H26C 0.9700 .
C27 C28 1.520(5) .
C27 C29 1.525(5) .
C27 H27 0.9900 .
C28 H28A 0.9700 .
C28 H28B 0.9700 .
C28 H28C 0.9700 .
C29 H29A 0.9700 .
C29 H29B 0.9700 .
C29 H29C 0.9700 .
C30 C31 1.360(6) .
C30 C31 1.360(6) 2_756
C30 H30 0.9400 .
C31 C32 1.327(7) .
C31 H31 0.9400 .
C32 C33 1.419(5) .
C32 H32 0.9400 .
C33 C34 1.417(9) .
C33 C32 1.419(5) 2_756
C34 H34A 0.9700 .
C34 H34B 0.9700 .
C34 H34C 0.9700 .

loop_
_geom_torsion_atom_site_label_1
_geom_torsion_atom_site_label_2
_geom_torsion_atom_site_label_3
_geom_torsion_atom_site_label_4
_geom_torsion
_geom_torsion_site_symmetry_1
_geom_torsion_site_symmetry_4
N2 Sm1 N1 C2 169.25(12) 2 .
N2 Sm1 N1 C2 -65.53(13) . .
N1 Sm1 N1 C2 59.21(13) 2 .
C4 Sm1 N1 C2 142.19(13) 2 .
C4 Sm1 N1 C2 -40.57(13) . .
N2 Sm1 N1 C6 16.0(2) 2 .
N2 Sm1 N1 C6 141.2(2) . .
N1 Sm1 N1 C6 -94.1(2) 2 .
C4 Sm1 N1 C6 -11.1(2) 2 .
C4 Sm1 N1 C6 166.2(2) . .
N2 Sm1 N2 C4 -174.42(14) 2 .
N1 Sm1 N2 C4 -77.72(14) 2 .
N1 Sm1 N2 C4 65.89(13) . .
C4 Sm1 N2 C4 -179.50(2) 2 .
N2 Sm1 N2 C18 -32.03(16) 2 .
N1 Sm1 N2 C18 64.67(18) 2 .
N1 Sm1 N2 C18 -151.72(18) . .
C4 Sm1 N2 C18 -37.1(2) 2 .
C4 Sm1 N2 C18 142.4(2) . .
C6 N1 C2 C3 -164.6(2) . .
Sm1 N1 C2 C3 36.0(2) . .
C6 N1 C2 C1 16.7(3) . .
Sm1 N1 C2 C1 -142.7(2) . .
N1 C2 C3 C4 25.3(4) . .
C1 C2 C3 C4 -155.9(3) . .
C18 N2 C4 C3 173.5(2) . .
Sm1 N2 C4 C3 -37.8(2) . .
C18 N2 C4 C5 -7.6(3) . .
Sm1 N2 C4 C5 141.0(2) . .
C18 N2 C4 Sm1 -148.7(2) . .
C2 C3 C4 N2 -25.2(4) . .
C2 C3 C4 C5 155.9(3) . .
C2 C3 C4 Sm1 -55.8(2) . .
N2 Sm1 C4 N2 9.5(2) 2 .
N1 Sm1 C4 N2 115.08(13) 2 .
N1 Sm1 C4 N2 -106.18(14) . .
C4 Sm1 C4 N2 4.99(13) 2 .
N2 Sm1 C4 C3 158.51(13) 2 .
N2 Sm1 C4 C3 149.0(2) . .
N1 Sm1 C4 C3 -95.94(14) 2 .
N1 Sm1 C4 C3 42.80(13) . .
C4 Sm1 C4 C3 153.97(13) 2 .
N2 Sm1 C4 C5 -82.3(3) 2 .
N2 Sm1 C4 C5 -91.8(3) . .
N1 Sm1 C4 C5 23.3(3) 2 .
N1 Sm1 C4 C5 162.0(3) . .
C4 Sm1 C4 C5 -86.8(3) 2 .
C2 N1 C6 C7 -104.5(2) . .
Sm1 N1 C6 C7 45.1(3) . .
C2 N1 C6 C11 78.9(3) . .
Sm1 N1 C6 C11 -131.5(2) . .
C11 C6 C7 C8 -0.3(3) . .
N1 C6 C7 C8 -176.8(2) . .
C11 C6 C7 C12 179.1(2) . .
N1 C6 C7 C12 2.6(3) . .
C6 C7 C8 C9 0.5(4) . .
C12 C7 C8 C9 -179.0(2) . .
C7 C8 C9 C10 -0.1(4) . .
C8 C9 C10 C11 -0.5(4) . .
C9 C10 C11 C6 0.6(4) . .
C9 C10 C11 C15 -179.4(3) . .
C7 C6 C11 C10 -0.2(4) . .
N1 C6 C11 C10 176.4(2) . .
C7 C6 C11 C15 179.8(2) . .
N1 C6 C11 C15 -3.6(4) . .
C8 C7 C12 C13 -103.5(4) . .
C6 C7 C12 C13 77.0(4) . .
C8 C7 C12 C14 25.7(4) . .
C6 C7 C12 C14 -153.7(3) . .
C10 C11 C15 C17 -49.9(4) . .
C6 C11 C15 C17 130.0(3) . .
C10 C11 C15 C16 72.4(4) . .
C6 C11 C15 C16 -107.6(3) . .
C4 N2 C18 C19 91.4(3) . .
Sm1 N2 C18 C19 -45.8(3) . .
C4 N2 C18 C23 -91.2(3) . .
Sm1 N2 C18 C23 131.60(19) . .
C23 C18 C19 C20 3.7(3) . .
N2 C18 C19 C20 -179.0(2) . .
C23 C18 C19 C24 -172.0(2) . .
N2 C18 C19 C24 5.3(3) . .
C18 C19 C20 C21 -0.7(4) . .
C24 C19 C20 C21 175.1(2) . .
C19 C20 C21 C22 -2.4(4) . .
C20 C21 C22 C23 2.6(4) . .
C21 C22 C23 C18 0.4(4) . .
C21 C22 C23 C27 -178.9(3) . .
C19 C18 C23 C22 -3.5(4) . .
N2 C18 C23 C22 179.1(2) . .
C19 C18 C23 C27 175.8(2) . .
N2 C18 C23 C27 -1.6(4) . .
C20 C19 C24 C26 -77.0(3) . .
C18 C19 C24 C26 98.7(3) . .
C20 C19 C24 C25 48.9(3) . .
C18 C19 C24 C25 -135.4(2) . .
C22 C23 C27 C28 47.0(4) . .
C18 C23 C27 C28 -132.3(3) . .
C22 C23 C27 C29 -77.1(4) . .
C18 C23 C27 C29 103.6(3) . .
C31 C30 C31 C32 0.7(2) 2_756 .
C30 C31 C32 C33 -1.3(4) . .
C31 C32 C33 C34 -179.3(2) . .
C31 C32 C33 C32 0.7(2) . 2_756
